data_4070116
loop_
_publ_author_name
'Vicente, Jos\'e'
'Chicote, Mar\'ia Teresa'
'Mart\'inez-Mart\'inez, Antonio J.'
'Bautista, Delia'

_publ_section_title
;
 Synthesis of 1,2-Dihydroquinazolinium-4-yl Palladium Complexes through a
 Cyclization Reaction
;
_journal_issue 20
_journal_name_full Organometallics
_journal_page_first 5915
_journal_paper_doi 10.1021/om900616v
_journal_volume 28
_journal_year 2009
_chemical_formula_sum 'C46 H46 F3 I N3 O4 P Pd S'
_chemical_formula_weight 1058.19
_chemical_name_systematic
; 
 ? 
;
_space_group_IT_number 2
_symmetry_cell_setting triclinic
_symmetry_space_group_name_Hall '-P 1'
_symmetry_space_group_name_H-M 'P -1'
_atom_sites_solution_hydrogens geom
_atom_sites_solution_primary direct
_atom_sites_solution_secondary difmap
_audit_creation_method SHELXL-97
_cell_angle_alpha 82.160(2)
_cell_angle_beta 84.779(3)
_cell_angle_gamma 86.690(2)
_cell_formula_units_Z 2
_cell_length_a 9.8654(5)
_cell_length_b 13.2407(6)
_cell_length_c 16.9801(8)
_cell_measurement_reflns_used 5545
_cell_measurement_temperature 100(2)
_cell_measurement_theta_max 28.09
_cell_measurement_theta_min 2.31
_cell_volume 2185.86(18)
_computing_cell_refinement 'Bruker SAINT'
_computing_data_collection 'Bruker SMART'
_computing_data_reduction 'Bruker SAINT'
_computing_molecular_graphics 'Bruker SHELXTL'
_computing_publication_material 'Bruker SHELXTL'
_computing_structure_refinement 'SHELXL-97 (Sheldrick, 1997)'
_computing_structure_solution 'SHELXS-97 (Sheldrick, 1990)'
_diffrn_ambient_temperature 100(2)
_diffrn_detector_area_resol_mean 8.26
_diffrn_measured_fraction_theta_full 0.992
_diffrn_measured_fraction_theta_max 0.908
_diffrn_measurement_device_type 'Bruker SMART APEX CCD'
_diffrn_measurement_method \w-scan
_diffrn_radiation_monochromator graphite
_diffrn_radiation_source 'fine-focus sealed tube'
_diffrn_radiation_type MoK\a
_diffrn_radiation_wavelength 0.71073
_diffrn_reflns_av_R_equivalents 0.0253
_diffrn_reflns_av_sigmaI/netI 0.0342
_diffrn_reflns_limit_h_max 12
_diffrn_reflns_limit_h_min -13
_diffrn_reflns_limit_k_max 17
_diffrn_reflns_limit_k_min -17
_diffrn_reflns_limit_l_max 22
_diffrn_reflns_limit_l_min -22
_diffrn_reflns_number 25581
_diffrn_reflns_theta_full 26.00
_diffrn_reflns_theta_max 28.25
_diffrn_reflns_theta_min 1.84
_exptl_absorpt_coefficient_mu 1.275
_exptl_absorpt_correction_T_max 0.9508
_exptl_absorpt_correction_T_min 0.8409
_exptl_absorpt_correction_type multi-scan
_exptl_absorpt_process_details SADABS
_exptl_crystal_colour yellow
_exptl_crystal_density_diffrn 1.608
_exptl_crystal_density_method 'not measured'
_exptl_crystal_description lath
_exptl_crystal_F_000 1064
_exptl_crystal_size_max 0.16
_exptl_crystal_size_mid 0.12
_exptl_crystal_size_min 0.04
_refine_diff_density_max 0.729
_refine_diff_density_min -0.350
_refine_diff_density_rms 0.091
_refine_ls_extinction_method none
_refine_ls_goodness_of_fit_ref 1.052
_refine_ls_hydrogen_treatment 'NH and water hydrogen free, rigid methyls, others riding'
_refine_ls_matrix_type full
_refine_ls_number_parameters 559
_refine_ls_number_reflns 9836
_refine_ls_number_restraints 1
_refine_ls_restrained_S_all 1.052
_refine_ls_R_factor_all 0.0350
_refine_ls_R_factor_gt 0.0305
_refine_ls_shift/su_max 0.002
_refine_ls_shift/su_mean 0.000
_refine_ls_structure_factor_coef Fsqd
_refine_ls_weighting_details 'calc w=1/[\s^2^(Fo^2^)+(0.0306P)^2^+1.7446P] where P=(Fo^2^+2Fc^2^)/3'
_refine_ls_weighting_scheme calc
_refine_ls_wR_factor_gt 0.0676
_refine_ls_wR_factor_ref 0.0698
_reflns_number_gt 8867
_reflns_number_total 9836
_reflns_threshold_expression >2sigma(I)
_cod_data_source_file om900616v_si_002.cif
_cod_data_source_block ajc44s
_cod_database_code 4070116

loop_
_symmetry_equiv_pos_as_xyz
'x, y, z'
'-x, -y, -z'

loop_
_atom_site_label
_atom_site_type_symbol
_atom_site_fract_x
_atom_site_fract_y
_atom_site_fract_z
_atom_site_U_iso_or_equiv
_atom_site_adp_type
_atom_site_occupancy
_atom_site_symmetry_multiplicity
_atom_site_calc_flag
_atom_site_refinement_flags
Pd1 Pd 0.739075(17) 0.360232(13) 0.350568(10) 0.01006(5) Uani 1 1 d .
I1 I 0.836270(16) 0.411512(12) 0.475911(9) 0.01657(5) Uani 1 1 d .
P1 P 0.67718(6) 0.19949(4) 0.41534(4) 0.01077(12) Uani 1 1 d .
N1 N 0.5614(2) 0.33602(15) 0.21355(12) 0.0147(4) Uani 1 1 d .
N3 N 0.9062(2) 0.51406(15) 0.25041(12) 0.0139(4) Uani 1 1 d .
N4 N 0.8266(2) 0.66877(16) 0.18049(13) 0.0181(5) Uani 1 1 d .
H04 H 0.842(3) 0.717(2) 0.1412(19) 0.028(8) Uiso 1 1 d .
C1 C 0.6321(2) 0.34082(18) 0.26195(15) 0.0149(5) Uani 1 1 d .
C2 C 0.4819(2) 0.3347(2) 0.14821(14) 0.0159(5) Uani 1 1 d .
C3 C 0.4605(3) 0.2404(2) 0.12466(15) 0.0182(5) Uani 1 1 d .
C4 C 0.3860(3) 0.2421(2) 0.05847(16) 0.0217(6) Uani 1 1 d .
H4 H 0.3711 0.1799 0.0392 0.026 Uiso 1 1 calc R
C5 C 0.3334(3) 0.3332(2) 0.02033(16) 0.0239(6) Uani 1 1 d .
H5 H 0.2829 0.3328 -0.0247 0.029 Uiso 1 1 calc R
C6 C 0.3537(3) 0.4248(2) 0.04722(16) 0.0213(6) Uani 1 1 d .
H6 H 0.3156 0.4864 0.0209 0.026 Uiso 1 1 calc R
C7 C 0.4291(2) 0.4281(2) 0.11211(15) 0.0176(5) Uani 1 1 d .
C8 C 0.5128(3) 0.1424(2) 0.16923(17) 0.0256(6) Uani 1 1 d .
H8A H 0.4777 0.0846 0.1481 0.038 Uiso 1 1 calc R
H8B H 0.4821 0.1398 0.2260 0.038 Uiso 1 1 calc R
H8C H 0.6126 0.1386 0.1627 0.038 Uiso 1 1 calc R
C9 C 0.4512(3) 0.5264(2) 0.14261(16) 0.0222(6) Uani 1 1 d .
H9A H 0.4166 0.5221 0.1989 0.033 Uiso 1 1 calc R
H9B H 0.4027 0.5826 0.1115 0.033 Uiso 1 1 calc R
H9C H 0.5489 0.5386 0.1374 0.033 Uiso 1 1 calc R
C21 C 0.7886(2) 0.50148(18) 0.29284(14) 0.0128(5) Uani 1 1 d .
C22 C 0.6897(2) 0.58622(18) 0.29090(14) 0.0143(5) Uani 1 1 d .
C23 C 0.7060(3) 0.66571(18) 0.22619(14) 0.0151(5) Uani 1 1 d .
C24 C 0.5952(3) 0.73455(19) 0.20787(15) 0.0188(5) Uani 1 1 d .
H24 H 0.6036 0.7857 0.1629 0.023 Uiso 1 1 calc R
C25 C 0.4752(3) 0.72693(19) 0.25552(16) 0.0211(6) Uani 1 1 d .
H25 H 0.4007 0.7733 0.2429 0.025 Uiso 1 1 calc R
C26 C 0.4600(3) 0.6523(2) 0.32236(16) 0.0200(5) Uani 1 1 d .
H26 H 0.3778 0.6506 0.3563 0.024 Uiso 1 1 calc R
C27 C 0.5648(3) 0.58184(19) 0.33844(15) 0.0170(5) Uani 1 1 d .
H27 H 0.5530 0.5293 0.3822 0.020 Uiso 1 1 calc R
C31 C 0.9877(2) 0.42465(18) 0.22937(15) 0.0147(5) Uani 1 1 d .
C32 C 0.9510(2) 0.37769(19) 0.16559(15) 0.0170(5) Uani 1 1 d .
C33 C 1.0209(3) 0.2870(2) 0.15045(16) 0.0219(6) Uani 1 1 d .
H33 H 0.9969 0.2532 0.1082 0.026 Uiso 1 1 calc R
C34 C 1.1244(3) 0.2454(2) 0.19570(17) 0.0248(6) Uani 1 1 d .
H34 H 1.1681 0.1818 0.1864 0.030 Uiso 1 1 calc R
C35 C 1.1644(3) 0.2967(2) 0.25479(17) 0.0233(6) Uani 1 1 d .
H35 H 1.2383 0.2688 0.2842 0.028 Uiso 1 1 calc R
C36 C 1.0993(2) 0.3883(2) 0.27238(15) 0.0180(5) Uani 1 1 d .
C37 C 1.1528(3) 0.4445(2) 0.33307(16) 0.0235(6) Uani 1 1 d .
H37A H 1.2093 0.4994 0.3058 0.035 Uiso 1 1 calc R
H37B H 1.2078 0.3972 0.3682 0.035 Uiso 1 1 calc R
H37C H 1.0763 0.4738 0.3649 0.035 Uiso 1 1 calc R
C38 C 0.8452(3) 0.4243(2) 0.11066(15) 0.0218(6) Uani 1 1 d .
H38A H 0.8908 0.4587 0.0614 0.033 Uiso 1 1 calc R
H38B H 0.7864 0.4740 0.1371 0.033 Uiso 1 1 calc R
H38C H 0.7899 0.3705 0.0979 0.033 Uiso 1 1 calc R
C41 C 0.9474(3) 0.62200(18) 0.21603(16) 0.0178(5) Uani 1 1 d .
C42 C 0.9849(3) 0.6781(2) 0.28352(17) 0.0231(6) Uani 1 1 d .
H42A H 1.0061 0.7485 0.2621 0.035 Uiso 1 1 calc R
H42B H 1.0646 0.6432 0.3073 0.035 Uiso 1 1 calc R
H42C H 0.9080 0.6785 0.3243 0.035 Uiso 1 1 calc R
C43 C 1.0641(3) 0.6191(2) 0.15202(17) 0.0244(6) Uani 1 1 d .
H43A H 1.0370 0.5839 0.1092 0.037 Uiso 1 1 calc R
H43B H 1.1434 0.5825 0.1751 0.037 Uiso 1 1 calc R
H43C H 1.0875 0.6889 0.1303 0.037 Uiso 1 1 calc R
C51 C 0.7210(2) 0.09928(18) 0.35306(14) 0.0122(5) Uani 1 1 d .
C52 C 0.6742(2) 0.00035(18) 0.37431(15) 0.0150(5) Uani 1 1 d .
H52 H 0.6176 -0.0155 0.4223 0.018 Uiso 1 1 calc R
C53 C 0.7102(3) -0.07411(19) 0.32569(16) 0.0191(5) Uani 1 1 d .
H53 H 0.6763 -0.1405 0.3396 0.023 Uiso 1 1 calc R
C54 C 0.7961(3) -0.0522(2) 0.25630(16) 0.0199(5) Uani 1 1 d .
H54 H 0.8193 -0.1032 0.2225 0.024 Uiso 1 1 calc R
C55 C 0.8477(3) 0.04402(19) 0.23665(15) 0.0175(5) Uani 1 1 d .
H55 H 0.9094 0.0582 0.1906 0.021 Uiso 1 1 calc R
C56 C 0.8088(2) 0.11961(19) 0.28458(15) 0.0159(5) Uani 1 1 d .
H56 H 0.8426 0.1860 0.2704 0.019 Uiso 1 1 calc R
C61 C 0.7448(2) 0.14573(17) 0.50911(14) 0.0123(5) Uani 1 1 d .
C62 C 0.8852(2) 0.12343(19) 0.50911(16) 0.0176(5) Uani 1 1 d .
H62 H 0.9421 0.1365 0.4610 0.021 Uiso 1 1 calc R
C63 C 0.9414(3) 0.0825(2) 0.57880(16) 0.0198(5) Uani 1 1 d .
H63 H 1.0369 0.0680 0.5784 0.024 Uiso 1 1 calc R
C64 C 0.8589(3) 0.06246(19) 0.64923(15) 0.0193(5) Uani 1 1 d .
H64 H 0.8979 0.0346 0.6971 0.023 Uiso 1 1 calc R
C65 C 0.7195(3) 0.08317(18) 0.64973(15) 0.0182(5) Uani 1 1 d .
H65 H 0.6628 0.0685 0.6978 0.022 Uiso 1 1 calc R
C66 C 0.6628(3) 0.12543(18) 0.57996(15) 0.0148(5) Uani 1 1 d .
H66 H 0.5674 0.1405 0.5807 0.018 Uiso 1 1 calc R
C71 C 0.4941(2) 0.20872(18) 0.43892(14) 0.0127(5) Uani 1 1 d .
C72 C 0.4460(2) 0.28668(18) 0.48424(14) 0.0149(5) Uani 1 1 d .
H72 H 0.5082 0.3314 0.4991 0.018 Uiso 1 1 calc R
C73 C 0.3083(3) 0.29860(19) 0.50731(15) 0.0172(5) Uani 1 1 d .
H73 H 0.2767 0.3508 0.5386 0.021 Uiso 1 1 calc R
C74 C 0.2166(2) 0.23469(19) 0.48490(15) 0.0176(5) Uani 1 1 d .
H74 H 0.1222 0.2431 0.5008 0.021 Uiso 1 1 calc R
C75 C 0.2626(3) 0.15831(19) 0.43922(15) 0.0177(5) Uani 1 1 d .
H75 H 0.1996 0.1146 0.4238 0.021 Uiso 1 1 calc R
C76 C 0.4006(2) 0.14549(18) 0.41595(14) 0.0142(5) Uani 1 1 d .
H76 H 0.4314 0.0935 0.3843 0.017 Uiso 1 1 calc R
C99 C 0.7343(3) 0.0969(3) 0.9802(2) 0.0374(8) Uani 1 1 d .
F1 F 0.6903(3) 0.19422(17) 0.96761(16) 0.0736(8) Uani 1 1 d .
F2 F 0.8294(2) 0.0910(2) 1.03096(12) 0.0608(7) Uani 1 1 d .
F3 F 0.6316(2) 0.04189(19) 1.01461(12) 0.0562(6) Uani 1 1 d .
S1 S 0.80065(7) 0.05183(5) 0.88712(4) 0.01965(13) Uani 1 1 d .
O1 O 0.9099(2) 0.11848(15) 0.85869(12) 0.0294(5) Uani 1 1 d .
O2 O 0.8446(2) -0.05193(15) 0.91174(13) 0.0358(5) Uani 1 1 d .
O3 O 0.6859(2) 0.06408(19) 0.84066(13) 0.0437(6) Uani 1 1 d .
O4 O 0.8765(3) 0.8300(2) 0.05932(18) 0.0511(8) Uani 1 1 d D
H01 H 0.931(3) 0.857(3) 0.077(2) 0.035(10) Uiso 1 1 d D
H02 H 0.865(5) 0.856(3) 0.0179(19) 0.072(16) Uiso 1 1 d D

loop_
_atom_site_aniso_label
_atom_site_aniso_U_11
_atom_site_aniso_U_22
_atom_site_aniso_U_33
_atom_site_aniso_U_23
_atom_site_aniso_U_13
_atom_site_aniso_U_12
Pd1 0.01134(9) 0.00951(9) 0.00957(9) -0.00096(6) -0.00189(6) -0.00171(6)
I1 0.02123(9) 0.01586(9) 0.01392(9) -0.00304(6) -0.00488(6) -0.00396(6)
P1 0.0110(3) 0.0105(3) 0.0109(3) -0.0015(2) -0.0009(2) -0.0012(2)
N1 0.0144(10) 0.0152(10) 0.0146(11) -0.0021(8) -0.0007(8) -0.0031(8)
N3 0.0165(10) 0.0119(10) 0.0128(10) 0.0009(8) -0.0016(8) -0.0008(8)
N4 0.0216(11) 0.0136(11) 0.0170(11) 0.0051(9) -0.0015(9) -0.0005(8)
C1 0.0170(12) 0.0108(11) 0.0157(12) -0.0005(9) 0.0032(10) -0.0020(9)
C2 0.0111(11) 0.0262(14) 0.0115(12) -0.0037(10) -0.0027(9) -0.0035(9)
C3 0.0145(12) 0.0244(14) 0.0164(13) -0.0044(10) 0.0006(10) -0.0054(10)
C4 0.0190(13) 0.0306(15) 0.0179(13) -0.0088(11) -0.0003(10) -0.0102(11)
C5 0.0208(14) 0.0369(16) 0.0161(13) -0.0044(12) -0.0071(11) -0.0066(11)
C6 0.0195(13) 0.0276(14) 0.0168(13) 0.0005(11) -0.0066(10) -0.0005(11)
C7 0.0138(12) 0.0233(13) 0.0157(12) -0.0025(10) -0.0019(10) -0.0017(10)
C8 0.0320(16) 0.0212(14) 0.0256(15) -0.0056(11) -0.0080(12) -0.0031(11)
C9 0.0218(14) 0.0238(14) 0.0217(14) -0.0033(11) -0.0072(11) 0.0006(11)
C21 0.0157(12) 0.0146(12) 0.0090(11) -0.0027(9) -0.0043(9) -0.0021(9)
C22 0.0173(12) 0.0111(11) 0.0155(12) -0.0041(9) -0.0022(9) -0.0013(9)
C23 0.0215(13) 0.0109(11) 0.0141(12) -0.0047(9) -0.0028(10) -0.0017(9)
C24 0.0277(14) 0.0122(12) 0.0172(13) -0.0017(10) -0.0078(11) 0.0012(10)
C25 0.0240(14) 0.0158(13) 0.0261(14) -0.0095(11) -0.0103(11) 0.0049(10)
C26 0.0187(13) 0.0210(13) 0.0216(14) -0.0102(11) 0.0014(10) 0.0009(10)
C27 0.0201(13) 0.0174(12) 0.0148(12) -0.0052(10) -0.0034(10) -0.0023(10)
C31 0.0141(12) 0.0122(12) 0.0165(12) 0.0006(9) 0.0018(9) -0.0013(9)
C32 0.0151(12) 0.0176(12) 0.0168(13) 0.0005(10) 0.0034(10) -0.0029(9)
C33 0.0212(13) 0.0236(14) 0.0205(14) -0.0059(11) 0.0086(11) -0.0069(11)
C34 0.0226(14) 0.0171(13) 0.0308(16) -0.0004(11) 0.0113(12) 0.0027(10)
C35 0.0160(13) 0.0244(14) 0.0253(15) 0.0064(11) 0.0031(11) 0.0037(10)
C36 0.0147(12) 0.0213(13) 0.0162(13) 0.0039(10) 0.0018(10) -0.0048(10)
C37 0.0217(14) 0.0276(15) 0.0204(14) 0.0041(11) -0.0068(11) -0.0047(11)
C38 0.0213(13) 0.0313(15) 0.0131(13) -0.0035(11) -0.0011(10) -0.0034(11)
C41 0.0196(13) 0.0113(12) 0.0216(13) 0.0018(10) -0.0030(10) -0.0021(9)
C42 0.0251(14) 0.0165(13) 0.0283(15) -0.0011(11) -0.0046(11) -0.0061(10)
C43 0.0233(14) 0.0199(14) 0.0272(15) 0.0038(11) 0.0044(11) -0.0036(11)
C51 0.0107(11) 0.0129(11) 0.0133(12) -0.0029(9) -0.0019(9) 0.0017(9)
C52 0.0141(12) 0.0149(12) 0.0159(12) -0.0005(9) -0.0021(9) -0.0014(9)
C53 0.0218(13) 0.0138(12) 0.0221(14) -0.0023(10) -0.0037(10) -0.0022(10)
C54 0.0222(13) 0.0191(13) 0.0201(13) -0.0088(10) -0.0051(10) 0.0062(10)
C55 0.0166(12) 0.0209(13) 0.0145(12) -0.0026(10) -0.0003(10) 0.0043(10)
C56 0.0142(12) 0.0156(12) 0.0173(13) 0.0000(10) -0.0018(10) 0.0011(9)
C61 0.0148(12) 0.0097(11) 0.0129(12) -0.0015(9) -0.0039(9) -0.0013(9)
C62 0.0139(12) 0.0186(13) 0.0200(13) -0.0023(10) 0.0001(10) -0.0022(9)
C63 0.0134(12) 0.0215(13) 0.0251(14) -0.0033(11) -0.0065(10) 0.0009(10)
C64 0.0256(14) 0.0172(13) 0.0158(13) -0.0014(10) -0.0093(10) 0.0027(10)
C65 0.0248(13) 0.0136(12) 0.0163(13) -0.0035(10) -0.0005(10) 0.0006(10)
C66 0.0145(12) 0.0127(12) 0.0172(12) -0.0020(9) -0.0021(9) 0.0000(9)
C71 0.0129(11) 0.0130(11) 0.0110(11) 0.0021(9) -0.0001(9) 0.0001(9)
C72 0.0167(12) 0.0127(12) 0.0157(12) -0.0020(9) -0.0024(9) -0.0021(9)
C73 0.0173(12) 0.0163(12) 0.0174(13) -0.0013(10) -0.0010(10) 0.0033(9)
C74 0.0115(12) 0.0171(12) 0.0224(13) 0.0026(10) -0.0003(10) 0.0011(9)
C75 0.0152(12) 0.0167(12) 0.0214(13) -0.0004(10) -0.0040(10) -0.0028(9)
C76 0.0166(12) 0.0108(11) 0.0152(12) -0.0006(9) -0.0023(9) -0.0008(9)
C99 0.0333(18) 0.046(2) 0.0343(18) -0.0150(15) 0.0094(14) -0.0094(15)
F1 0.0757(17) 0.0456(14) 0.097(2) -0.0313(14) 0.0334(15) 0.0094(12)
F2 0.0589(14) 0.1044(19) 0.0274(11) -0.0298(12) 0.0011(10) -0.0328(13)
F3 0.0431(12) 0.0856(17) 0.0411(12) -0.0201(11) 0.0227(10) -0.0275(11)
S1 0.0273(3) 0.0185(3) 0.0133(3) -0.0003(2) -0.0026(3) -0.0048(3)
O1 0.0374(12) 0.0248(11) 0.0254(11) -0.0020(8) 0.0052(9) -0.0114(9)
O2 0.0543(14) 0.0192(10) 0.0308(12) 0.0026(9) 0.0026(10) 0.0002(10)
O3 0.0441(14) 0.0577(16) 0.0304(13) 0.0062(11) -0.0193(11) -0.0137(12)
O4 0.0495(16) 0.0467(16) 0.0536(18) 0.0324(14) -0.0280(14) -0.0293(13)

loop_
_atom_type_symbol
_atom_type_description
_atom_type_scat_dispersion_real
_atom_type_scat_dispersion_imag
_atom_type_scat_source
C C 0.0033 0.0016 'International Tables Vol C Tables 4.2.6.8 and 6.1.1.4'
H H 0.0000 0.0000 'International Tables Vol C Tables 4.2.6.8 and 6.1.1.4'
N N 0.0061 0.0033 'International Tables Vol C Tables 4.2.6.8 and 6.1.1.4'
O O 0.0106 0.0060 'International Tables Vol C Tables 4.2.6.8 and 6.1.1.4'
F F 0.0171 0.0103 'International Tables Vol C Tables 4.2.6.8 and 6.1.1.4'
P P 0.1023 0.0942 'International Tables Vol C Tables 4.2.6.8 and 6.1.1.4'
S S 0.1246 0.1234 'International Tables Vol C Tables 4.2.6.8 and 6.1.1.4'
Pd Pd -0.9988 1.0072 'International Tables Vol C Tables 4.2.6.8 and 6.1.1.4'
I I -0.4742 1.8119 'International Tables Vol C Tables 4.2.6.8 and 6.1.1.4'

loop_
_geom_angle_atom_site_label_1
_geom_angle_atom_site_label_2
_geom_angle_atom_site_label_3
_geom_angle
C1 Pd1 C21 89.50(9)
C1 Pd1 P1 89.36(7)
C21 Pd1 P1 178.59(7)
C1 Pd1 I1 167.72(7)
C21 Pd1 I1 87.47(6)
P1 Pd1 I1 93.478(16)
C71 P1 C51 109.95(11)
C71 P1 C61 104.46(11)
C51 P1 C61 102.35(11)
C71 P1 Pd1 106.37(8)
C51 P1 Pd1 112.07(8)
C61 P1 Pd1 121.18(8)
C1 N1 C2 174.9(2)
C21 N3 C31 119.3(2)
C21 N3 C41 119.4(2)
C31 N3 C41 120.96(19)
C23 N4 C41 118.2(2)
N1 C1 Pd1 173.5(2)
C3 C2 C7 124.3(2)
C3 C2 N1 117.9(2)
C7 C2 N1 117.8(2)
C4 C3 C2 116.4(2)
C4 C3 C8 121.9(2)
C2 C3 C8 121.6(2)
C5 C4 C3 121.0(2)
C6 C5 C4 120.6(2)
C5 C6 C7 121.1(3)
C6 C7 C2 116.5(2)
C6 C7 C9 121.9(2)
C2 C7 C9 121.5(2)
N3 C21 C22 118.5(2)
N3 C21 Pd1 120.56(17)
C22 C21 Pd1 120.60(17)
C27 C22 C23 118.8(2)
C27 C22 C21 122.4(2)
C23 C22 C21 117.2(2)
N4 C23 C24 122.0(2)
N4 C23 C22 118.2(2)
C24 C23 C22 119.6(2)
C25 C24 C23 119.5(2)
C24 C25 C26 121.5(2)
C27 C26 C25 119.5(2)
C26 C27 C22 121.0(2)
C36 C31 C32 122.0(2)
C36 C31 N3 119.9(2)
C32 C31 N3 118.1(2)
C33 C32 C31 117.9(2)
C33 C32 C38 119.2(2)
C31 C32 C38 122.8(2)
C34 C33 C32 121.2(3)
C33 C34 C35 119.7(2)
C34 C35 C36 121.9(3)
C35 C36 C31 117.0(2)
C35 C36 C37 119.7(2)
C31 C36 C37 123.2(2)
N4 C41 C43 109.4(2)
N4 C41 C42 111.6(2)
C43 C41 C42 111.1(2)
N4 C41 N3 104.16(19)
C43 C41 N3 111.0(2)
C42 C41 N3 109.4(2)
C56 C51 C52 119.0(2)
C56 C51 P1 119.14(18)
C52 C51 P1 121.77(18)
C53 C52 C51 120.2(2)
C52 C53 C54 120.2(2)
C55 C54 C53 120.0(2)
C54 C55 C56 119.7(2)
C55 C56 C51 120.8(2)
C66 C61 C62 119.1(2)
C66 C61 P1 122.76(18)
C62 C61 P1 118.15(18)
C63 C62 C61 120.3(2)
C62 C63 C64 120.3(2)
C65 C64 C63 119.9(2)
C64 C65 C66 120.0(2)
C61 C66 C65 120.4(2)
C76 C71 C72 118.9(2)
C76 C71 P1 125.38(18)
C72 C71 P1 115.69(18)
C73 C72 C71 120.3(2)
C72 C73 C74 120.2(2)
C73 C74 C75 119.9(2)
C74 C75 C76 120.3(2)
C75 C76 C71 120.2(2)
F2 C99 F3 108.1(3)
F2 C99 F1 107.1(3)
F3 C99 F1 108.5(3)
F2 C99 S1 111.3(2)
F3 C99 S1 110.8(2)
F1 C99 S1 110.9(2)
O3 S1 O2 115.07(14)
O3 S1 O1 115.28(13)
O2 S1 O1 114.20(14)
O3 S1 C99 103.33(16)
O2 S1 C99 103.34(15)
O1 S1 C99 103.32(13)

loop_
_geom_bond_atom_site_label_1
_geom_bond_atom_site_label_2
_geom_bond_distance
Pd1 C1 1.967(3)
Pd1 C21 2.053(2)
Pd1 P1 2.3456(6)
Pd1 I1 2.5983(2)
P1 C71 1.815(2)
P1 C51 1.816(2)
P1 C61 1.821(2)
N1 C1 1.136(3)
N1 C2 1.418(3)
N3 C21 1.315(3)
N3 C31 1.459(3)
N3 C41 1.531(3)
N4 C23 1.360(3)
N4 C41 1.452(3)
C2 C3 1.396(3)
C2 C7 1.397(4)
C3 C4 1.395(4)
C3 C8 1.499(4)
C4 C5 1.385(4)
C5 C6 1.384(4)
C6 C7 1.391(3)
C7 C9 1.498(4)
C21 C22 1.443(3)
C22 C27 1.410(3)
C22 C23 1.419(3)
C23 C24 1.412(3)
C24 C25 1.373(4)
C25 C26 1.402(4)
C26 C27 1.373(4)
C31 C36 1.403(3)
C31 C32 1.404(3)
C32 C33 1.393(4)
C32 C38 1.512(4)
C33 C34 1.378(4)
C34 C35 1.383(4)
C35 C36 1.395(4)
C36 C37 1.500(4)
C41 C43 1.513(4)
C41 C42 1.531(4)
C51 C56 1.391(3)
C51 C52 1.403(3)
C52 C53 1.381(3)
C53 C54 1.395(4)
C54 C55 1.386(4)
C55 C56 1.390(3)
C61 C66 1.391(3)
C61 C62 1.399(3)
C62 C63 1.383(4)
C63 C64 1.387(4)
C64 C65 1.386(4)
C65 C66 1.391(3)
C71 C76 1.395(3)
C71 C72 1.406(3)
C72 C73 1.385(3)
C73 C74 1.385(3)
C74 C75 1.388(4)
C75 C76 1.390(3)
C99 F2 1.323(4)
C99 F3 1.327(4)
C99 F1 1.330(4)
C99 S1 1.818(3)
S1 O3 1.427(2)
S1 O2 1.435(2)
S1 O1 1.440(2)

loop_
_geom_hbond_atom_site_label_D
_geom_hbond_atom_site_label_H
_geom_hbond_atom_site_label_A
_geom_hbond_distance_DH
_geom_hbond_distance_HA
_geom_hbond_distance_DA
_geom_hbond_angle_DHA
_geom_hbond_site_symmetry_A
N4 H04 O4 0.87(3) 1.92(3) 2.787(3) 177(3) .
C37 H37C I1 0.98 2.97 3.784(3) 141.0 .
C65 H65 O3 0.95 2.45 3.205(3) 136.3 .
O4 H01 O1 0.77(3) 2.06(3) 2.794(3) 161(4) 2_766
C43 H43C O1 0.98 2.58 3.478(3) 151.7 2_766
O4 H02 O2 0.76(3) 2.05(3) 2.800(3) 171(5) 1_564
C8 H8A O3 0.98 2.59 3.485(4) 151.3 2_656
C25 H25 O3 0.95 2.56 3.403(4) 147.9 2_666
C34 H34 O2 0.95 2.57 3.327(4) 137.1 2_756
